data_1506193
loop_
_publ_author_name
'Wong, Ken-Tsung'
'Chi, Liang-Chen'
'Huang, Shih-Chiang'
'Liao, Yuan-Li'
'Liu, Yi-Hung'
'Wang, Yu'

_publ_section_title
;
 Coplanarity in the backbones of ladder-type oligo(p-phenylene) homologues
 and derivatives.
;
_journal_issue 22
_journal_name_full 'Organic letters'
_journal_page_first 5029
_journal_page_last 5032
_journal_paper_doi 10.1021/ol061762n
_journal_volume 8
_journal_year 2006
_chemical_formula_sum 'C71 H56 Cl6'
_chemical_formula_weight 1121.86
_chemical_name_systematic
; 
 ? 
;
_space_group_IT_number 14
_symmetry_cell_setting monoclinic
_symmetry_space_group_name_Hall '-P 2yn'
_symmetry_space_group_name_H-M 'P 1 21/n 1'
_atom_sites_solution_hydrogens geom
_atom_sites_solution_primary direct
_atom_sites_solution_secondary difmap
_audit_creation_method SHELXL-97
_cell_angle_alpha 90.00
_cell_angle_beta 97.3210(9)
_cell_angle_gamma 90.00
_cell_formula_units_Z 4
_cell_length_a 9.9995(2)
_cell_length_b 21.0286(3)
_cell_length_c 28.2579(5)
_cell_measurement_reflns_used 60968
_cell_measurement_temperature 295(2)
_cell_measurement_theta_max 27.5
_cell_measurement_theta_min 1
_cell_volume 5893.50(18)
_computing_cell_refinement 'HKL Denzo & Scalepack (Otwinowski & Minor)'
_computing_data_collection 'COLLECT (Nonius BV)'
_computing_data_reduction 'HKL Denzo & Scalepack (Otwinowski & Minor)'
_computing_molecular_graphics SHELXTL
_computing_publication_material SHELXTL
_computing_structure_refinement 'SHELXL-97 (Sheldrick, 1997)'
_computing_structure_solution 'SHELXS-97 (Sheldrick, 1990)'
_diffrn_ambient_temperature 295(2)
_diffrn_measured_fraction_theta_full 0.997
_diffrn_measured_fraction_theta_max 0.997
_diffrn_measurement_device_type 'Nonius KappaCCD'
_diffrn_measurement_method CCD
_diffrn_radiation_monochromator graphite
_diffrn_radiation_source 'fine-focus sealed tube'
_diffrn_radiation_type MoK\a
_diffrn_radiation_wavelength 0.71073
_diffrn_reflns_av_R_equivalents 0.1034
_diffrn_reflns_av_sigmaI/netI 0.1093
_diffrn_reflns_limit_h_max 12
_diffrn_reflns_limit_h_min -12
_diffrn_reflns_limit_k_max 25
_diffrn_reflns_limit_k_min -27
_diffrn_reflns_limit_l_max 36
_diffrn_reflns_limit_l_min -36
_diffrn_reflns_number 40318
_diffrn_reflns_theta_full 27.47
_diffrn_reflns_theta_max 27.47
_diffrn_reflns_theta_min 1.94
_exptl_absorpt_coefficient_mu 0.334
_exptl_absorpt_correction_T_max 0.975
_exptl_absorpt_correction_T_min 0.824
_exptl_absorpt_correction_type multi-scan
_exptl_absorpt_process_details
; 
multi-scan from symmetry-related measurements 
 Sortav (Blessing 1995) 
;
_exptl_crystal_density_diffrn 1.264
_exptl_crystal_density_method 'not measured'
_exptl_crystal_F_000 2336
_exptl_crystal_size_max 0.20
_exptl_crystal_size_mid 0.15
_exptl_crystal_size_min 0.10
_refine_diff_density_max 0.832
_refine_diff_density_min -0.608
_refine_diff_density_rms 0.131
_refine_ls_extinction_coef 0.0077(7)
_refine_ls_extinction_expression Fc^*^=kFc[1+0.001xFc^2^\l^3^/sin(2\q)]^-1/4^
_refine_ls_extinction_method SHELXL
_refine_ls_goodness_of_fit_ref 1.038
_refine_ls_hydrogen_treatment mixed
_refine_ls_matrix_type full
_refine_ls_number_parameters 695
_refine_ls_number_reflns 13447
_refine_ls_number_restraints 0
_refine_ls_restrained_S_all 1.038
_refine_ls_R_factor_all 0.1963
_refine_ls_R_factor_gt 0.0821
_refine_ls_shift/su_max 0.001
_refine_ls_shift/su_mean 0.000
_refine_ls_structure_factor_coef Fsqd
_refine_ls_weighting_details 'calc w=1/[\s^2^(Fo^2^)+(0.1189P)^2^+2.2219P] where P=(Fo^2^+2Fc^2^)/3'
_refine_ls_weighting_scheme calc
_refine_ls_wR_factor_gt 0.1925
_refine_ls_wR_factor_ref 0.2636
_reflns_number_gt 6048
_reflns_number_total 13447
_reflns_threshold_expression >2sigma(I)
_cod_data_source_file ol061762nsi20060720_104206.cif
_cod_data_source_block ic11289
_cod_depositor_comments
;
The following automatic conversions were performed:

'_symmetry_cell_setting' value 'Monoclinic' changed to 'monoclinic'
according to /home/saulius/struct/CIF-dictionaries/cif_core.dic
dictionary named 'cif_core.dic' version 2.4.1 from 2010-06-29.

Automatic conversion script
Id: cif_fix_values 1715 2011-07-08 13:25:40Z adriana 
;
_cod_original_sg_symbol_H-M P2(1)/n
_cod_database_code 1506193

loop_
_symmetry_equiv_pos_as_xyz
'x, y, z'
'-x+1/2, y+1/2, -z+1/2'
'-x, -y, -z'
'x-1/2, -y-1/2, z-1/2'

loop_
_atom_site_label
_atom_site_type_symbol
_atom_site_fract_x
_atom_site_fract_y
_atom_site_fract_z
_atom_site_U_iso_or_equiv
_atom_site_adp_type
_atom_site_occupancy
_atom_site_symmetry_multiplicity
_atom_site_calc_flag
_atom_site_refinement_flags
C1 C 0.0755(4) 0.03505(16) 0.81209(13) 0.0376(8) Uani 1 1 d .
C2 C 0.0389(3) 0.02478(16) 0.75813(12) 0.0354(8) Uani 1 1 d .
C3 C -0.0299(4) 0.06456(17) 0.72484(13) 0.0379(9) Uani 1 1 d .
H3A H -0.0637 0.1034 0.7338 0.046 Uiso 1 1 calc R
C4 C -0.0477(3) 0.04494(16) 0.67708(13) 0.0368(8) Uani 1 1 d .
C5 C -0.1112(3) 0.07805(17) 0.63441(13) 0.0369(8) Uani 1 1 d .
C6 C -0.1709(4) 0.13761(18) 0.62916(14) 0.0424(9) Uani 1 1 d .
H6A H -0.1739 0.1638 0.6555 0.051 Uiso 1 1 calc R
C7 C -0.2253(4) 0.15737(19) 0.58475(15) 0.0521(11) Uani 1 1 d .
H7A H -0.2669 0.1969 0.5810 0.063 Uiso 1 1 calc R
C8 C -0.2187(4) 0.1189(2) 0.54520(15) 0.0539(11) Uani 1 1 d .
H8A H -0.2562 0.1331 0.5152 0.065 Uiso 1 1 calc R
C9 C -0.1572(4) 0.05979(19) 0.54964(14) 0.0480(10) Uani 1 1 d .
H9A H -0.1530 0.0343 0.5230 0.058 Uiso 1 1 calc R
C10 C -0.1020(4) 0.03930(17) 0.59473(13) 0.0387(9) Uani 1 1 d .
C11 C -0.0259(4) -0.02224(17) 0.60911(13) 0.0400(9) Uani 1 1 d .
C12 C 0.0015(3) -0.01354(17) 0.66355(12) 0.0364(8) Uani 1 1 d .
C13 C 0.0680(4) -0.05399(17) 0.69702(12) 0.0390(9) Uani 1 1 d .
H13A H 0.0994 -0.0933 0.6882 0.047 Uiso 1 1 calc R
C14 C 0.0867(3) -0.03432(16) 0.74441(13) 0.0365(8) Uani 1 1 d .
C15 C 0.1584(4) -0.06567(17) 0.78662(13) 0.0367(8) Uani 1 1 d .
C16 C 0.2215(4) -0.12475(17) 0.79125(13) 0.0400(9) Uani 1 1 d .
H16A H 0.2216 -0.1518 0.7652 0.048 Uiso 1 1 calc R
C17 C 0.2837(4) -0.14181(17) 0.83577(13) 0.0388(9) Uani 1 1 d .
C18 C 0.3542(4) -0.20536(17) 0.85039(13) 0.0405(9) Uani 1 1 d .
C19 C 0.3939(4) -0.19428(18) 0.90377(13) 0.0435(9) Uani 1 1 d .
C20 C 0.4575(4) -0.2359(2) 0.93733(15) 0.0539(11) Uani 1 1 d .
H20A H 0.4828 -0.2763 0.9285 0.065 Uiso 1 1 calc R
C21 C 0.4826(5) -0.2160(2) 0.98406(16) 0.0645(13) Uani 1 1 d .
H21A H 0.5254 -0.2434 1.0070 0.077 Uiso 1 1 calc R
C22 C 0.4458(5) -0.1566(2) 0.99748(17) 0.0688(13) Uani 1 1 d .
H22A H 0.4643 -0.1442 1.0292 0.083 Uiso 1 1 calc R
C23 C 0.3814(5) -0.1147(2) 0.96429(15) 0.0562(11) Uani 1 1 d .
H23A H 0.3564 -0.0744 0.9735 0.067 Uiso 1 1 calc R
C24 C 0.3549(4) -0.13390(18) 0.91717(13) 0.0427(9) Uani 1 1 d .
C25 C 0.2848(4) -0.10177(17) 0.87503(13) 0.0397(9) Uani 1 1 d .
C26 C 0.2214(4) -0.04259(17) 0.87065(13) 0.0406(9) Uani 1 1 d .
H26A H 0.2226 -0.0154 0.8967 0.049 Uiso 1 1 calc R
C27 C 0.1563(4) -0.02558(17) 0.82598(12) 0.0376(8) Uani 1 1 d .
C28 C 0.1663(4) 0.09327(16) 0.82408(13) 0.0388(9) Uani 1 1 d .
C29 C 0.1811(5) 0.1207(2) 0.86906(15) 0.0553(11) Uani 1 1 d .
H29A H 0.1311 0.1050 0.8921 0.066 Uiso 1 1 calc R
C30 C 0.2687(5) 0.1709(2) 0.88030(17) 0.0640(13) Uani 1 1 d .
H30A H 0.2745 0.1891 0.9105 0.077 Uiso 1 1 calc R
C31 C 0.3478(5) 0.1945(2) 0.84775(18) 0.0618(12) Uani 1 1 d .
C32 C 0.3340(5) 0.1670(2) 0.80322(17) 0.0612(12) Uani 1 1 d .
H32A H 0.3858 0.1821 0.7806 0.073 Uiso 1 1 calc R
C33 C 0.2447(4) 0.11733(19) 0.79123(15) 0.0510(10) Uani 1 1 d .
H33A H 0.2374 0.1000 0.7607 0.061 Uiso 1 1 calc R
C34 C 0.4479(6) 0.2477(3) 0.8608(3) 0.103(2) Uani 1 1 d .
H34A H 0.4434 0.2608 0.8931 0.155 Uiso 1 1 calc R
H34B H 0.4265 0.2831 0.8397 0.155 Uiso 1 1 calc R
H34C H 0.5373 0.2329 0.8578 0.155 Uiso 1 1 calc R
C35 C -0.0560(4) 0.03723(17) 0.83542(12) 0.0393(9) Uani 1 1 d .
C36 C -0.1111(4) -0.01695(19) 0.85265(14) 0.0476(10) Uani 1 1 d .
H36A H -0.0650 -0.0553 0.8519 0.057 Uiso 1 1 calc R
C37 C -0.2323(4) -0.0158(2) 0.87085(15) 0.0557(11) Uani 1 1 d .
H37A H -0.2669 -0.0535 0.8815 0.067 Uiso 1 1 calc R
C38 C -0.3039(4) 0.0402(2) 0.87373(15) 0.0579(12) Uani 1 1 d .
C39 C -0.2505(5) 0.0944(2) 0.85613(18) 0.0659(13) Uani 1 1 d .
H39A H -0.2969 0.1326 0.8571 0.079 Uiso 1 1 calc R
C40 C -0.1295(4) 0.0935(2) 0.83696(16) 0.0580(12) Uani 1 1 d .
H40A H -0.0970 0.1308 0.8250 0.070 Uiso 1 1 calc R
C41 C -0.4353(5) 0.0408(3) 0.8943(2) 0.0862(17) Uani 1 1 d .
H41A H -0.4706 0.0833 0.8932 0.129 Uiso 1 1 calc R
H41B H -0.4208 0.0264 0.9267 0.129 Uiso 1 1 calc R
H41C H -0.4984 0.0132 0.8759 0.129 Uiso 1 1 calc R
C42 C 0.1130(4) -0.02473(18) 0.59042(13) 0.0430(9) Uani 1 1 d .
C43 C 0.1756(4) 0.0291(2) 0.57633(14) 0.0505(10) Uani 1 1 d .
H43A H 0.1295 0.0677 0.5743 0.061 Uiso 1 1 calc R
C44 C 0.3079(4) 0.0265(2) 0.56507(16) 0.0615(12) Uani 1 1 d .
H44A H 0.3485 0.0634 0.5557 0.074 Uiso 1 1 calc R
C45 C 0.3786(5) -0.0294(3) 0.56757(16) 0.0640(13) Uani 1 1 d .
C46 C 0.3157(5) -0.0829(2) 0.58086(15) 0.0613(13) Uani 1 1 d .
H46A H 0.3621 -0.1213 0.5826 0.074 Uiso 1 1 calc R
C47 C 0.1841(4) -0.0816(2) 0.59181(14) 0.0534(11) Uani 1 1 d .
H47A H 0.1434 -0.1190 0.6001 0.064 Uiso 1 1 calc R
C48 C 0.5256(5) -0.0310(3) 0.5590(2) 0.100(2) Uani 1 1 d .
H48A H 0.5527 0.0107 0.5500 0.151 Uiso 1 1 calc R
H48B H 0.5363 -0.0605 0.5338 0.151 Uiso 1 1 calc R
H48C H 0.5806 -0.0441 0.5877 0.151 Uiso 1 1 calc R
C49 C -0.1123(4) -0.08069(18) 0.59331(14) 0.0451(10) Uani 1 1 d .
C50 C -0.1213(5) -0.1018(2) 0.54649(15) 0.0568(11) Uani 1 1 d .
H50A H -0.0724 -0.0814 0.5251 0.068 Uiso 1 1 calc R
C51 C -0.2025(5) -0.1531(2) 0.53138(19) 0.0734(15) Uani 1 1 d .
H51A H -0.2078 -0.1664 0.4998 0.088 Uiso 1 1 calc R
C52 C -0.2753(6) -0.1848(2) 0.5619(2) 0.0776(15) Uani 1 1 d .
C53 C -0.2674(5) -0.1634(2) 0.6079(2) 0.0712(14) Uani 1 1 d .
H53A H -0.3176 -0.1836 0.6290 0.085 Uiso 1 1 calc R
C54 C -0.1860(4) -0.1123(2) 0.62364(16) 0.0535(11) Uani 1 1 d .
H54A H -0.1812 -0.0993 0.6553 0.064 Uiso 1 1 calc R
C55 C -0.3661(8) -0.2399(3) 0.5434(3) 0.137(3) Uani 1 1 d .
H55A H -0.4092 -0.2571 0.5691 0.206 Uiso 1 1 calc R
H55B H -0.3129 -0.2723 0.5309 0.206 Uiso 1 1 calc R
H55C H -0.4334 -0.2250 0.5187 0.206 Uiso 1 1 calc R
C56 C 0.2542(4) -0.26136(18) 0.84389(13) 0.0430(9) Uani 1 1 d .
C57 C 0.1194(4) -0.25222(19) 0.84685(16) 0.0557(11) Uani 1 1 d .
H57A H 0.0878 -0.2113 0.8510 0.067 Uiso 1 1 calc R
C58 C 0.0304(5) -0.3023(2) 0.84388(19) 0.0645(13) Uani 1 1 d .
H58A H -0.0599 -0.2944 0.8464 0.077 Uiso 1 1 calc R
C59 C 0.0712(4) -0.3637(2) 0.83723(16) 0.0544(11) Uani 1 1 d .
C60 C 0.2068(4) -0.37299(19) 0.83475(15) 0.0528(11) Uani 1 1 d .
H60A H 0.2381 -0.4140 0.8307 0.063 Uiso 1 1 calc R
C61 C 0.2965(4) -0.32338(18) 0.83811(14) 0.0463(10) Uani 1 1 d .
H61A H 0.3873 -0.3315 0.8365 0.056 Uiso 1 1 calc R
C62 C -0.0281(5) -0.4180(2) 0.8336(2) 0.0840(17) Uani 1 1 d .
H62A H 0.0180 -0.4570 0.8286 0.126 Uiso 1 1 calc R
H62B H -0.0970 -0.4108 0.8072 0.126 Uiso 1 1 calc R
H62C H -0.0684 -0.4209 0.8626 0.126 Uiso 1 1 calc R
C63 C 0.4770(4) -0.21393(17) 0.82325(14) 0.0428(9) Uani 1 1 d .
C64 C 0.4615(4) -0.23841(19) 0.77701(14) 0.0504(10) Uani 1 1 d .
H64A H 0.3767 -0.2516 0.7630 0.060 Uiso 1 1 calc R
C65 C 0.5712(5) -0.2434(2) 0.75157(16) 0.0632(13) Uani 1 1 d .
H65A H 0.5589 -0.2606 0.7210 0.076 Uiso 1 1 calc R
C66 C 0.6984(5) -0.2233(2) 0.77070(17) 0.0611(12) Uani 1 1 d .
C67 C 0.7125(4) -0.1985(2) 0.81587(17) 0.0607(12) Uani 1 1 d .
H67A H 0.7969 -0.1845 0.8295 0.073 Uiso 1 1 calc R
C68 C 0.6043(4) -0.19384(19) 0.84189(15) 0.0499(10) Uani 1 1 d .
H68A H 0.6177 -0.1768 0.8725 0.060 Uiso 1 1 calc R
C69 C 0.8172(6) -0.2286(3) 0.7421(2) 0.099(2) Uani 1 1 d .
H69A H 0.8969 -0.2123 0.7606 0.148 Uiso 1 1 calc R
H69B H 0.7986 -0.2045 0.7132 0.148 Uiso 1 1 calc R
H69C H 0.8308 -0.2724 0.7344 0.148 Uiso 1 1 calc R
Cl1 Cl -0.2287(2) -0.1005(2) 0.98921(10) 0.2120(17) Uani 1 1 d .
Cl2 Cl -0.0237(3) -0.15672(11) 0.94072(7) 0.1554(10) Uani 1 1 d .
Cl3 Cl 0.0477(2) -0.08467(9) 1.02535(6) 0.1129(6) Uani 1 1 d .
C70 C -0.0690(6) -0.0932(3) 0.9743(2) 0.0947(18) Uani 1 1 d .
H70A H -0.0659 -0.0546 0.9551 0.114 Uiso 1 1 calc R
Cl4 Cl 0.46786(14) -0.00586(8) 0.77410(6) 0.0941(5) Uani 1 1 d .
Cl5 Cl 0.44900(16) -0.09044(7) 0.69418(5) 0.0895(5) Uani 1 1 d .
Cl6 Cl 0.70846(13) -0.04852(8) 0.73923(5) 0.0872(5) Uani 1 1 d .
C71 C 0.5457(5) -0.0687(2) 0.74777(17) 0.0672(13) Uani 1 1 d .
H71A H 0.5500 -0.1051 0.7695 0.081 Uiso 1 1 calc R

loop_
_atom_site_aniso_label
_atom_site_aniso_U_11
_atom_site_aniso_U_22
_atom_site_aniso_U_33
_atom_site_aniso_U_23
_atom_site_aniso_U_13
_atom_site_aniso_U_12
C1 0.044(2) 0.0307(18) 0.037(2) -0.0015(15) 0.0039(17) 0.0029(16)
C2 0.0350(19) 0.0362(19) 0.035(2) -0.0004(15) 0.0052(16) -0.0032(16)
C3 0.039(2) 0.0356(19) 0.039(2) -0.0040(16) 0.0058(17) 0.0034(16)
C4 0.035(2) 0.0362(19) 0.039(2) 0.0008(16) 0.0046(16) -0.0018(16)
C5 0.0302(19) 0.039(2) 0.041(2) 0.0027(16) 0.0045(16) 0.0004(16)
C6 0.041(2) 0.043(2) 0.042(2) -0.0029(17) 0.0019(18) 0.0001(18)
C7 0.056(3) 0.042(2) 0.056(3) 0.005(2) -0.001(2) 0.009(2)
C8 0.053(3) 0.060(3) 0.046(3) 0.012(2) -0.006(2) 0.004(2)
C9 0.048(2) 0.052(2) 0.042(2) -0.0003(19) -0.0007(18) 0.003(2)
C10 0.035(2) 0.041(2) 0.039(2) 0.0003(17) 0.0037(16) 0.0002(17)
C11 0.043(2) 0.042(2) 0.035(2) -0.0017(16) 0.0049(17) 0.0045(17)
C12 0.0349(19) 0.039(2) 0.036(2) -0.0022(16) 0.0047(16) -0.0011(16)
C13 0.047(2) 0.0306(18) 0.039(2) -0.0060(16) 0.0041(17) 0.0006(17)
C14 0.0348(19) 0.0359(19) 0.039(2) 0.0007(16) 0.0039(16) -0.0026(16)
C15 0.035(2) 0.038(2) 0.037(2) 0.0005(16) 0.0063(16) -0.0002(16)
C16 0.048(2) 0.035(2) 0.035(2) -0.0057(16) 0.0021(17) 0.0015(17)
C17 0.038(2) 0.039(2) 0.039(2) 0.0026(17) 0.0051(17) 0.0020(17)
C18 0.043(2) 0.038(2) 0.039(2) 0.0034(16) 0.0035(17) 0.0050(17)
C19 0.042(2) 0.048(2) 0.041(2) 0.0039(18) 0.0043(18) 0.0030(18)
C20 0.060(3) 0.052(2) 0.049(3) 0.010(2) 0.005(2) 0.008(2)
C21 0.070(3) 0.075(3) 0.046(3) 0.018(2) -0.002(2) 0.010(3)
C22 0.086(4) 0.074(3) 0.042(3) -0.002(2) -0.006(2) 0.009(3)
C23 0.066(3) 0.059(3) 0.042(2) -0.001(2) -0.001(2) 0.012(2)
C24 0.040(2) 0.048(2) 0.039(2) -0.0006(18) 0.0029(17) 0.0005(18)
C25 0.039(2) 0.043(2) 0.036(2) 0.0007(17) 0.0049(17) -0.0020(17)
C26 0.043(2) 0.039(2) 0.038(2) -0.0035(16) 0.0010(17) 0.0013(17)
C27 0.040(2) 0.038(2) 0.035(2) -0.0009(16) 0.0058(16) -0.0049(17)
C28 0.043(2) 0.0323(18) 0.041(2) 0.0001(16) 0.0044(17) 0.0013(17)
C29 0.068(3) 0.052(2) 0.047(3) -0.007(2) 0.013(2) -0.007(2)
C30 0.076(3) 0.058(3) 0.058(3) -0.023(2) 0.006(2) -0.012(2)
C31 0.066(3) 0.046(2) 0.073(3) -0.010(2) 0.011(3) -0.013(2)
C32 0.063(3) 0.056(3) 0.067(3) 0.002(2) 0.017(2) -0.017(2)
C33 0.059(3) 0.052(2) 0.043(2) 0.0008(19) 0.008(2) -0.007(2)
C34 0.099(4) 0.073(4) 0.140(6) -0.032(4) 0.025(4) -0.039(3)
C35 0.044(2) 0.041(2) 0.032(2) -0.0055(16) 0.0033(16) 0.0047(18)
C36 0.048(2) 0.044(2) 0.052(2) -0.0014(19) 0.010(2) -0.0016(19)
C37 0.054(3) 0.062(3) 0.052(3) 0.002(2) 0.014(2) -0.007(2)
C38 0.049(3) 0.082(3) 0.044(2) -0.010(2) 0.008(2) 0.000(2)
C39 0.058(3) 0.063(3) 0.079(3) -0.007(3) 0.014(3) 0.014(2)
C40 0.055(3) 0.050(3) 0.071(3) 0.004(2) 0.018(2) 0.006(2)
C41 0.066(3) 0.114(5) 0.085(4) -0.023(3) 0.033(3) -0.001(3)
C42 0.046(2) 0.051(2) 0.030(2) -0.0021(17) -0.0004(17) 0.0067(19)
C43 0.049(2) 0.055(3) 0.048(2) -0.0009(19) 0.006(2) 0.003(2)
C44 0.049(3) 0.080(3) 0.056(3) 0.010(2) 0.009(2) 0.001(2)
C45 0.047(3) 0.097(4) 0.047(3) 0.005(3) 0.005(2) 0.013(3)
C46 0.059(3) 0.078(3) 0.047(3) 0.000(2) 0.005(2) 0.031(3)
C47 0.053(3) 0.060(3) 0.046(2) 0.002(2) 0.005(2) 0.010(2)
C48 0.057(3) 0.144(6) 0.104(5) 0.025(4) 0.027(3) 0.027(3)
C49 0.047(2) 0.042(2) 0.044(2) -0.0039(18) -0.0043(19) 0.0058(19)
C50 0.062(3) 0.062(3) 0.045(3) -0.012(2) 0.000(2) 0.005(2)
C51 0.083(4) 0.065(3) 0.065(3) -0.031(3) -0.019(3) 0.011(3)
C52 0.079(4) 0.052(3) 0.095(4) -0.008(3) -0.017(3) -0.014(3)
C53 0.075(3) 0.056(3) 0.079(4) 0.004(3) -0.004(3) -0.016(3)
C54 0.054(3) 0.055(3) 0.050(3) 0.000(2) 0.002(2) -0.008(2)
C55 0.142(6) 0.089(5) 0.169(7) -0.037(5) -0.027(6) -0.042(5)
C56 0.049(2) 0.043(2) 0.037(2) 0.0054(17) 0.0069(18) 0.0035(19)
C57 0.049(3) 0.038(2) 0.083(3) 0.000(2) 0.020(2) 0.0067(19)
C58 0.046(3) 0.052(3) 0.097(4) -0.001(2) 0.016(2) 0.003(2)
C59 0.055(3) 0.045(2) 0.065(3) -0.002(2) 0.014(2) -0.005(2)
C60 0.059(3) 0.040(2) 0.061(3) 0.0009(19) 0.013(2) 0.006(2)
C61 0.044(2) 0.041(2) 0.055(3) 0.0069(18) 0.0100(19) 0.0063(19)
C62 0.068(3) 0.058(3) 0.127(5) -0.010(3) 0.018(3) -0.012(3)
C63 0.049(2) 0.0360(19) 0.044(2) 0.0079(17) 0.0066(18) 0.0023(18)
C64 0.057(3) 0.049(2) 0.044(2) 0.0028(19) 0.005(2) 0.004(2)
C65 0.085(4) 0.061(3) 0.047(3) 0.003(2) 0.020(3) 0.017(3)
C66 0.054(3) 0.072(3) 0.061(3) 0.015(2) 0.019(2) 0.014(2)
C67 0.045(3) 0.069(3) 0.069(3) 0.015(2) 0.009(2) 0.008(2)
C68 0.049(3) 0.049(2) 0.052(2) 0.0046(19) 0.006(2) 0.004(2)
C69 0.081(4) 0.137(5) 0.086(4) 0.022(4) 0.043(3) 0.030(4)
Cl1 0.0986(15) 0.399(5) 0.141(2) 0.091(3) 0.0238(14) -0.017(2)
Cl2 0.242(3) 0.1187(16) 0.0973(14) -0.0032(11) -0.0111(16) 0.0255(17)
Cl3 0.1224(14) 0.1179(13) 0.0919(12) 0.0028(10) -0.0115(10) 0.0060(11)
C70 0.099(4) 0.109(5) 0.074(4) 0.010(3) 0.004(3) 0.002(4)
Cl4 0.0715(9) 0.1157(12) 0.0989(11) -0.0305(9) 0.0259(8) -0.0119(8)
Cl5 0.1075(12) 0.0833(9) 0.0712(9) -0.0009(7) -0.0135(8) -0.0188(8)
Cl6 0.0602(8) 0.1176(12) 0.0853(10) -0.0017(8) 0.0153(7) 0.0000(8)
C71 0.070(3) 0.074(3) 0.056(3) 0.009(2) 0.003(2) -0.006(3)

loop_
_atom_type_symbol
_atom_type_description
_atom_type_scat_dispersion_real
_atom_type_scat_dispersion_imag
_atom_type_scat_source
C C 0.0033 0.0016 'International Tables Vol C Tables 4.2.6.8 and 6.1.1.4'
H H 0.0000 0.0000 'International Tables Vol C Tables 4.2.6.8 and 6.1.1.4'
Cl Cl 0.1484 0.1585 'International Tables Vol C Tables 4.2.6.8 and 6.1.1.4'

loop_
_geom_angle_atom_site_label_1
_geom_angle_atom_site_label_2
_geom_angle_atom_site_label_3
_geom_angle
C27 C1 C28 109.2(3)
C27 C1 C2 100.8(3)
C28 C1 C2 112.9(3)
C27 C1 C35 111.4(3)
C28 C1 C35 113.2(3)
C2 C1 C35 108.6(3)
C3 C2 C14 120.5(3)
C3 C2 C1 128.9(3)
C14 C2 C1 110.6(3)
C2 C3 C4 118.1(3)
C12 C4 C3 121.2(3)
C12 C4 C5 108.9(3)
C3 C4 C5 129.9(3)
C6 C5 C10 120.8(3)
C6 C5 C4 130.7(3)
C10 C5 C4 108.5(3)
C7 C6 C5 119.2(4)
C6 C7 C8 120.5(4)
C9 C8 C7 121.0(4)
C8 C9 C10 118.7(4)
C9 C10 C5 119.7(3)
C9 C10 C11 129.2(3)
C5 C10 C11 111.2(3)
C10 C11 C49 110.9(3)
C10 C11 C12 100.6(3)
C49 C11 C12 114.0(3)
C10 C11 C42 112.1(3)
C49 C11 C42 111.7(3)
C12 C11 C42 107.0(3)
C13 C12 C4 120.8(3)
C13 C12 C11 128.4(3)
C4 C12 C11 110.8(3)
C12 C13 C14 118.1(3)
C13 C14 C2 121.3(3)
C13 C14 C15 129.9(3)
C2 C14 C15 108.8(3)
C16 C15 C27 121.1(3)
C16 C15 C14 130.2(3)
C27 C15 C14 108.7(3)
C17 C16 C15 117.7(3)
C16 C17 C25 121.8(3)
C16 C17 C18 127.4(3)
C25 C17 C18 110.7(3)
C19 C18 C63 112.7(3)
C19 C18 C56 108.5(3)
C63 C18 C56 113.5(3)
C19 C18 C17 100.6(3)
C63 C18 C17 109.5(3)
C56 C18 C17 111.3(3)
C20 C19 C24 120.6(4)
C20 C19 C18 128.2(4)
C24 C19 C18 111.1(3)
C21 C20 C19 118.4(4)
C22 C21 C20 121.4(4)
C21 C22 C23 120.7(4)
C22 C23 C24 118.8(4)
C23 C24 C19 120.0(4)
C23 C24 C25 131.3(4)
C19 C24 C25 108.7(3)
C17 C25 C26 120.8(3)
C17 C25 C24 108.8(3)
C26 C25 C24 130.4(3)
C27 C26 C25 117.7(3)
C26 C27 C15 120.9(3)
C26 C27 C1 128.0(3)
C15 C27 C1 111.0(3)
C33 C28 C29 117.3(4)
C33 C28 C1 120.8(3)
C29 C28 C1 121.6(3)
C30 C29 C28 121.2(4)
C31 C30 C29 121.5(4)
C32 C31 C30 117.3(4)
C32 C31 C34 121.3(5)
C30 C31 C34 121.4(5)
C31 C32 C33 121.8(4)
C28 C33 C32 120.8(4)
C36 C35 C40 116.9(4)
C36 C35 C1 121.7(3)
C40 C35 C1 121.2(3)
C37 C36 C35 121.9(4)
C36 C37 C38 121.5(4)
C39 C38 C37 117.0(4)
C39 C38 C41 122.0(5)
C37 C38 C41 121.0(5)
C38 C39 C40 121.9(4)
C39 C40 C35 120.8(4)
C43 C42 C47 117.8(4)
C43 C42 C11 122.1(3)
C47 C42 C11 119.9(4)
C42 C43 C44 120.6(4)
C45 C44 C43 121.3(4)
C46 C45 C44 118.0(4)
C46 C45 C48 121.0(5)
C44 C45 C48 120.9(5)
C45 C46 C47 121.8(4)
C42 C47 C46 120.5(4)
C54 C49 C50 117.8(4)
C54 C49 C11 122.3(3)
C50 C49 C11 119.9(4)
C51 C50 C49 120.5(5)
C52 C51 C50 121.5(5)
C53 C52 C51 117.9(4)
C53 C52 C55 122.4(6)
C51 C52 C55 119.6(6)
C52 C53 C54 121.3(5)
C49 C54 C53 121.0(4)
C57 C56 C61 117.0(4)
C57 C56 C18 120.8(3)
C61 C56 C18 122.0(3)
C58 C57 C56 121.5(4)
C57 C58 C59 121.8(4)
C58 C59 C60 116.8(4)
C58 C59 C62 121.1(4)
C60 C59 C62 122.1(4)
C61 C60 C59 121.8(4)
C60 C61 C56 121.1(4)
C68 C63 C64 117.2(4)
C68 C63 C18 122.0(4)
C64 C63 C18 120.6(4)
C65 C64 C63 120.7(4)
C66 C65 C64 121.5(4)
C67 C66 C65 117.4(4)
C67 C66 C69 121.9(5)
C65 C66 C69 120.7(5)
C66 C67 C68 121.8(4)
C63 C68 C67 121.3(4)
Cl1 C70 Cl2 112.6(4)
Cl1 C70 Cl3 110.7(3)
Cl2 C70 Cl3 109.8(4)
Cl6 C71 Cl4 110.7(3)
Cl6 C71 Cl5 111.7(3)
Cl4 C71 Cl5 109.8(3)

loop_
_geom_bond_atom_site_label_1
_geom_bond_atom_site_label_2
_geom_bond_distance
C1 C27 1.534(5)
C1 C28 1.536(5)
C1 C2 1.537(5)
C1 C35 1.544(5)
C2 C3 1.376(5)
C2 C14 1.404(5)
C3 C4 1.401(5)
C4 C12 1.396(5)
C4 C5 1.465(5)
C5 C6 1.387(5)
C5 C10 1.399(5)
C6 C7 1.367(5)
C7 C8 1.388(6)
C8 C9 1.386(6)
C9 C10 1.391(5)
C10 C11 1.530(5)
C11 C49 1.536(5)
C11 C12 1.539(5)
C11 C42 1.548(5)
C12 C13 1.379(5)
C13 C14 1.391(5)
C14 C15 1.467(5)
C15 C16 1.392(5)
C15 C27 1.398(5)
C16 C17 1.378(5)
C17 C25 1.392(5)
C17 C18 1.542(5)
C18 C19 1.528(5)
C18 C63 1.539(5)
C18 C56 1.541(5)
C19 C20 1.384(5)
C19 C24 1.395(5)
C20 C21 1.378(6)
C21 C22 1.369(7)
C22 C23 1.384(6)
C23 C24 1.384(5)
C24 C25 1.468(5)
C25 C26 1.395(5)
C26 C27 1.391(5)
C28 C33 1.385(5)
C28 C29 1.386(5)
C29 C30 1.383(6)
C30 C31 1.379(6)
C31 C32 1.376(6)
C31 C34 1.516(7)
C32 C33 1.387(6)
C35 C36 1.381(5)
C35 C40 1.397(5)
C36 C37 1.375(6)
C37 C38 1.387(6)
C38 C39 1.378(7)
C38 C41 1.502(6)
C39 C40 1.387(6)
C42 C43 1.377(6)
C42 C47 1.388(6)
C43 C44 1.401(6)
C44 C45 1.368(7)
C45 C46 1.365(7)
C45 C48 1.521(7)
C46 C47 1.390(6)
C49 C54 1.371(6)
C49 C50 1.388(5)
C50 C51 1.385(7)
C51 C52 1.371(8)
C52 C53 1.367(7)
C52 C55 1.523(7)
C53 C54 1.387(6)
C56 C57 1.374(5)
C56 C61 1.387(5)
C57 C58 1.374(6)
C58 C59 1.375(6)
C59 C60 1.381(6)
C59 C62 1.508(6)
C60 C61 1.371(6)
C63 C68 1.380(6)
C63 C64 1.395(6)
C64 C65 1.391(6)
C65 C66 1.383(7)
C66 C67 1.369(7)
C66 C69 1.524(6)
C67 C68 1.387(6)
Cl1 C70 1.710(6)
Cl2 C70 1.731(7)
Cl3 C70 1.746(6)
Cl4 C71 1.746(5)
Cl5 C71 1.751(5)
Cl6 C71 1.728(5)

loop_
_cod_related_entry_id
_cod_related_entry_database
_cod_related_entry_code
1 ChemSpider 21151910
